data_1527834
loop_
_publ_author_name
'Mirambet, F.'
'Chevalier, B.'
'Gravereau, P.'
'Trut, L.'
'Etourneau, J.'

_publ_section_title
;
 Crystal structure of the new ternary stannides U2 Mg2 Sn with M= Fe or Rh
;
_journal_name_full 'Journal of Alloys Compd.'
_journal_page_first L1
_journal_page_last L3
_journal_volume 191
_journal_year 1993
_chemical_formula_sum 'Fe2 Sn U2'
_space_group_IT_number 127
_symmetry_space_group_name_Hall '-P 4 2ab'
_symmetry_space_group_name_H-M 'P 4/m b m'
_cell_angle_alpha 90
_cell_angle_beta 90
_cell_angle_gamma 90
_cell_formula_units_Z 2
_cell_length_a 7.296
_cell_length_b 7.296
_cell_length_c 3.446
_cell_volume 183.436
_citation_journal_id_ASTM JALCEU
_cod_data_source_file Mirambet_JALCEU_1993_485.cif
_cod_data_source_block Fe2Sn1U2
_cod_original_cell_volume 183.4362
_cod_original_formula_sum 'Fe2 Sn1 U2'
_cod_database_code 1527834

loop_
_symmetry_equiv_pos_as_xyz
x,y,z
-y,x,z
-x,-y,z
y,-x,z
x+1/2,-y+1/2,-z
y+1/2,x+1/2,-z
-x+1/2,y+1/2,-z
-y+1/2,-x+1/2,-z
-x,-y,-z
y,-x,-z
x,y,-z
-y,x,-z
-x-1/2,y-1/2,z
-y-1/2,-x-1/2,z
x-1/2,-y-1/2,z
y-1/2,x-1/2,z

loop_
_atom_site_label
_atom_site_type_symbol
_atom_site_fract_x
_atom_site_fract_y
_atom_site_fract_z
_atom_site_occupancy
_atom_site_U_iso_or_equiv
U1 U 0.1696 0.6696 0.5 1 0.0
Fe1 Fe 0.3678 0.8678 0 1 0.0
Sn1 Sn 0 0 0 1 0.0
